data_2228876
loop_
_publ_author_name
'Thenmozhi, M.'
'Philominal, A.'
'Dhanuskodi, S.'
'Ponnuswamy, M. N.'

_publ_section_title
;
 Dibromidobis(1-ethyl-2,6-dimethylpyridinium-4-olate-\k<i>O</i>)zinc(II)
;
_journal_coeditor_code SJ5050
_journal_issue 1
_journal_name_full 'Acta Crystallographica Section E'
_journal_page_first m103
_journal_page_last m104
_journal_paper_doi 10.1107/S1600536810052190
_journal_volume 67
_journal_year 2011
_chemical_formula_iupac '[Zn Br2 (C9 H13 N O)2]'
_chemical_formula_moiety 'C18 H26 Br2 N2 O2 Zn'
_chemical_formula_sum 'C18 H26 Br2 N2 O2 Zn'
_chemical_formula_weight 527.60
_chemical_name_systematic
;
Dibromidobis(1-ethyl-2,6-dimethylpyridinium-4-olate-\k<i>O</i>)zinc(II)
;
_space_group_IT_number 2
_symmetry_cell_setting triclinic
_symmetry_space_group_name_Hall '-P 1'
_symmetry_space_group_name_H-M 'P -1'
_atom_sites_solution_hydrogens geom
_atom_sites_solution_primary direct
_atom_sites_solution_secondary difmap
_audit_creation_method SHELXL-97
_cell_angle_alpha 93.131(6)
_cell_angle_beta 97.871(7)
_cell_angle_gamma 90.210(8)
_cell_formula_units_Z 2
_cell_length_a 8.4620(10)
_cell_length_b 8.5180(10)
_cell_length_c 14.418(3)
_cell_measurement_reflns_used 16553
_cell_measurement_temperature 293(2)
_cell_measurement_theta_max 25.00
_cell_measurement_theta_min 1.43
_cell_volume 1027.8(3)
_computing_cell_refinement 'SAINT (Bruker, 2004)'
_computing_data_collection 'APEX2 (Bruker, 2004)'
_computing_data_reduction 'SAINT (Bruker, 2004)'
_computing_molecular_graphics 'ORTEP-3 (Farrugia, 1997)'
_computing_publication_material 'SHELXL97 (Sheldrick, 2008) and PLATON (Spek, 2009)'
_computing_structure_refinement 'SHELXL97 (Sheldrick, 2008)'
_computing_structure_solution 'SHELXS97 (Sheldrick, 2008)'
_diffrn_ambient_temperature 293(2)
_diffrn_measured_fraction_theta_full 0.998
_diffrn_measured_fraction_theta_max 0.998
_diffrn_measurement_device_type 'Bruker Kappa APEXII area-detector'
_diffrn_measurement_method '\w and \f'
_diffrn_radiation_monochromator graphite
_diffrn_radiation_source 'fine-focus sealed tube'
_diffrn_radiation_type MoK\a
_diffrn_radiation_wavelength 0.71073
_diffrn_reflns_av_R_equivalents 0.0000
_diffrn_reflns_av_sigmaI/netI 0.0669
_diffrn_reflns_limit_h_max 10
_diffrn_reflns_limit_h_min -10
_diffrn_reflns_limit_k_max 10
_diffrn_reflns_limit_k_min -10
_diffrn_reflns_limit_l_max 17
_diffrn_reflns_limit_l_min -17
_diffrn_reflns_number 16553
_diffrn_reflns_theta_full 25.00
_diffrn_reflns_theta_max 25.00
_diffrn_reflns_theta_min 1.43
_diffrn_standards_number 0
_exptl_absorpt_coefficient_mu 5.095
_exptl_absorpt_correction_T_max 0.6041
_exptl_absorpt_correction_T_min 0.5799
_exptl_absorpt_correction_type multi-scan
_exptl_absorpt_process_details '(SADABS; Sheldrick, 2001)'
_exptl_crystal_colour Colourless
_exptl_crystal_density_diffrn 1.705
_exptl_crystal_density_method 'not measured'
_exptl_crystal_description Block
_exptl_crystal_F_000 528
_exptl_crystal_size_max 0.12
_exptl_crystal_size_mid 0.11
_exptl_crystal_size_min 0.11
_refine_diff_density_max 1.196
_refine_diff_density_min -0.952
_refine_ls_extinction_method none
_refine_ls_goodness_of_fit_ref 1.061
_refine_ls_hydrogen_treatment constr
_refine_ls_matrix_type full
_refine_ls_number_parameters 233
_refine_ls_number_reflns 16553
_refine_ls_number_restraints 0
_refine_ls_restrained_S_all 1.061
_refine_ls_R_factor_all 0.0716
_refine_ls_R_factor_gt 0.0594
_refine_ls_shift/su_max_lt 0.001
_refine_ls_shift/su_mean 0.000
_refine_ls_structure_factor_coef Fsqd
_refine_ls_weighting_details 'calc w=1/[\s^2^(Fo^2^)+(0.0512P)^2^+13.5867P] where P=(Fo^2^+2Fc^2^)/3'
_refine_ls_weighting_scheme calc
_refine_ls_wR_factor_gt 0.1809
_refine_ls_wR_factor_ref 0.1890
_reflns_number_gt 13614
_reflns_number_total 16553
_reflns_threshold_expression I>2\s(I)
_cod_data_source_file sj5050.cif
_cod_data_source_block I
_cod_original_cell_volume 1027.9(2)
_cod_database_code 2228876
_cod_database_fobs_code 2228876

loop_
_symmetry_equiv_pos_as_xyz
'x, y, z'
'-x, -y, -z'

loop_
_atom_site_type_symbol
_atom_site_label
_atom_site_fract_x
_atom_site_fract_y
_atom_site_fract_z
_atom_site_U_iso_or_equiv
_atom_site_adp_type
_atom_site_calc_flag
_atom_site_refinement_flags
_atom_site_occupancy
_atom_site_disorder_assembly
_atom_site_disorder_group
C C2 1.2061(5) 0.5686(6) 0.1164(3) 0.0379(11) Uani d . 1 . .
C C3 1.1571(5) 0.4291(5) 0.1424(3) 0.0369(11) Uani d . 1 . .
H H3 1.2321 0.3503 0.1536 0.044 Uiso calc R 1 . .
C C4 0.9992(5) 0.3972(5) 0.1532(3) 0.0350(10) Uani d . 1 . .
C C5 0.8909(5) 0.5207(5) 0.1318(3) 0.0372(11) Uani d . 1 . .
H H5 0.7830 0.5052 0.1351 0.045 Uiso calc R 1 . .
C C6 0.9418(5) 0.6608(6) 0.1066(3) 0.0383(11) Uani d . 1 . .
C C7 1.1564(7) 0.8459(6) 0.0842(4) 0.0565(15) Uani d . 1 . .
H H7A 1.0751 0.8990 0.0437 0.068 Uiso calc R 1 . .
H H7B 1.2507 0.8371 0.0530 0.068 Uiso calc R 1 . .
C C8 1.1965(8) 0.9428(7) 0.1766(5) 0.080(2) Uani d . 1 . .
H H8A 1.1046 0.9476 0.2089 0.120 Uiso calc R 1 . .
H H8B 1.2276 1.0473 0.1642 0.120 Uiso calc R 1 . .
H H8C 1.2828 0.8946 0.2149 0.120 Uiso calc R 1 . .
C C9 1.3764(6) 0.5978(6) 0.1057(4) 0.0535(14) Uani d . 1 . .
H H9A 1.4400 0.5118 0.1293 0.080 Uiso calc R 1 . .
H H9B 1.4132 0.6935 0.1404 0.080 Uiso calc R 1 . .
H H9C 1.3858 0.6069 0.0406 0.080 Uiso calc R 1 . .
C C10 0.8236(6) 0.7901(7) 0.0860(4) 0.0620(16) Uani d . 1 . .
H H10A 0.7186 0.7529 0.0922 0.093 Uiso calc R 1 . .
H H10B 0.8256 0.8212 0.0231 0.093 Uiso calc R 1 . .
H H10C 0.8513 0.8786 0.1293 0.093 Uiso calc R 1 . .
C C12 0.4359(5) 0.6653(5) 0.3969(3) 0.0337(10) Uani d . 1 . .
C C13 0.5639(5) 0.6198(5) 0.3569(3) 0.0360(10) Uani d . 1 . .
H H13 0.6383 0.6954 0.3469 0.043 Uiso calc R 1 . .
C C14 0.5894(5) 0.4615(5) 0.3295(3) 0.0339(10) Uani d . 1 . .
C C15 0.4688(5) 0.3538(5) 0.3449(3) 0.0331(10) Uani d . 1 . .
H H15 0.4788 0.2481 0.3273 0.040 Uiso calc R 1 . .
C C16 0.3392(5) 0.4008(5) 0.3848(3) 0.0317(9) Uani d . 1 . .
C C17 0.1813(5) 0.6083(6) 0.4556(3) 0.0429(11) Uani d . 1 . .
H H17A 0.2108 0.6970 0.4997 0.051 Uiso calc R 1 . .
H H17B 0.1447 0.5237 0.4900 0.051 Uiso calc R 1 . .
C C18 0.0477(6) 0.6553(7) 0.3824(4) 0.0587(15) Uani d . 1 . .
H H18A 0.0911 0.7110 0.3353 0.088 Uiso calc R 1 . .
H H18B -0.0248 0.7219 0.4114 0.088 Uiso calc R 1 . .
H H18C -0.0081 0.5628 0.3538 0.088 Uiso calc R 1 . .
C C19 0.4154(6) 0.8323(6) 0.4274(4) 0.0537(14) Uani d . 1 . .
H H19A 0.4116 0.8405 0.4938 0.080 Uiso calc R 1 . .
H H19B 0.3178 0.8707 0.3950 0.080 Uiso calc R 1 . .
H H19C 0.5036 0.8937 0.4133 0.080 Uiso calc R 1 . .
C C20 0.2141(6) 0.2841(6) 0.3993(4) 0.0513(13) Uani d . 1 . .
H H20A 0.2376 0.1835 0.3714 0.077 Uiso calc R 1 . .
H H20B 0.1118 0.3182 0.3706 0.077 Uiso calc R 1 . .
H H20C 0.2124 0.2755 0.4653 0.077 Uiso calc R 1 . .
O O1 0.9580(4) 0.2656(4) 0.1836(3) 0.0475(9) Uani d . 1 . .
O O2 0.7136(4) 0.4211(4) 0.2935(2) 0.0429(8) Uani d . 1 . .
Zn Zn1 0.75971(6) 0.21641(6) 0.23222(4) 0.03594(15) Uani d . 1 . .
Br Br1 0.81438(7) 0.03353(6) 0.34965(4) 0.05785(18) Uani d . 1 . .
Br Br2 0.55242(6) 0.15373(7) 0.10973(4) 0.05343(17) Uani d . 1 . .
N N1 1.0984(4) 0.6872(4) 0.1000(2) 0.0371(9) Uani d . 1 . .
N N11 0.3231(4) 0.5561(4) 0.4125(2) 0.0315(8) Uani d . 1 . .

loop_
_atom_site_aniso_label
_atom_site_aniso_U_11
_atom_site_aniso_U_22
_atom_site_aniso_U_33
_atom_site_aniso_U_12
_atom_site_aniso_U_13
_atom_site_aniso_U_23
C2 0.029(2) 0.051(3) 0.035(2) 0.007(2) 0.0074(19) 0.008(2)
C3 0.034(2) 0.044(3) 0.035(2) 0.010(2) 0.0085(19) 0.011(2)
C4 0.030(2) 0.035(3) 0.042(3) -0.0005(19) 0.0070(19) 0.006(2)
C5 0.026(2) 0.047(3) 0.038(3) 0.005(2) 0.0040(19) 0.002(2)
C6 0.034(2) 0.042(3) 0.039(3) 0.014(2) 0.003(2) 0.008(2)
C7 0.060(3) 0.044(3) 0.073(4) 0.011(3) 0.026(3) 0.029(3)
C8 0.087(5) 0.050(4) 0.112(6) -0.017(3) 0.045(4) 0.004(4)
C9 0.039(3) 0.055(3) 0.072(4) 0.007(2) 0.023(3) 0.021(3)
C10 0.044(3) 0.055(4) 0.091(5) 0.020(3) 0.013(3) 0.026(3)
C12 0.039(3) 0.028(2) 0.034(2) 0.0002(19) 0.0043(19) 0.0002(19)
C13 0.036(2) 0.029(2) 0.044(3) -0.0046(19) 0.008(2) 0.000(2)
C14 0.033(2) 0.033(2) 0.035(2) -0.0012(19) 0.0053(19) -0.0052(19)
C15 0.041(3) 0.028(2) 0.029(2) 0.0029(19) 0.0046(19) -0.0016(18)
C16 0.032(2) 0.031(2) 0.030(2) -0.0044(18) -0.0020(18) -0.0008(18)
C17 0.038(3) 0.048(3) 0.044(3) 0.004(2) 0.013(2) -0.004(2)
C18 0.043(3) 0.077(4) 0.058(3) 0.014(3) 0.010(3) 0.006(3)
C19 0.055(3) 0.031(3) 0.075(4) -0.002(2) 0.017(3) -0.009(3)
C20 0.049(3) 0.038(3) 0.071(4) -0.013(2) 0.023(3) -0.001(3)
O1 0.0378(18) 0.040(2) 0.070(2) 0.0061(15) 0.0231(17) 0.0082(17)
O2 0.0421(19) 0.0312(18) 0.058(2) 0.0000(14) 0.0203(16) -0.0084(15)
Zn1 0.0333(3) 0.0302(3) 0.0456(3) 0.0014(2) 0.0118(2) -0.0023(2)
Br1 0.0676(4) 0.0476(3) 0.0622(4) 0.0091(3) 0.0173(3) 0.0164(3)
Br2 0.0441(3) 0.0648(4) 0.0494(3) -0.0022(2) 0.0027(2) -0.0056(3)
N1 0.041(2) 0.038(2) 0.034(2) 0.0061(17) 0.0099(17) 0.0120(17)
N11 0.0326(19) 0.031(2) 0.0302(19) -0.0020(15) 0.0055(15) -0.0048(15)

loop_
_atom_type_symbol
_atom_type_description
_atom_type_scat_dispersion_real
_atom_type_scat_dispersion_imag
_atom_type_scat_source
C C 0.0033 0.0016 'International Tables Vol C Tables 4.2.6.8 and 6.1.1.4'
H H 0.0000 0.0000 'International Tables Vol C Tables 4.2.6.8 and 6.1.1.4'
O O 0.0106 0.0060 'International Tables Vol C Tables 4.2.6.8 and 6.1.1.4'
Zn Zn 0.2839 1.4301 'International Tables Vol C Tables 4.2.6.8 and 6.1.1.4'
Br Br -0.2901 2.4595 'International Tables Vol C Tables 4.2.6.8 and 6.1.1.4'
N N 0.0061 0.0033 'International Tables Vol C Tables 4.2.6.8 and 6.1.1.4'

loop_
_geom_angle_atom_site_label_1
_geom_angle_atom_site_label_2
_geom_angle_atom_site_label_3
_geom_angle_site_symmetry_1
_geom_angle_site_symmetry_3
_geom_angle
_geom_angle_publ_flag
C3 C2 N1 . . 119.8(4) ?
C3 C2 C9 . . 121.2(4) ?
N1 C2 C9 . . 119.0(4) ?
C2 C3 C4 . . 123.0(4) ?
C2 C3 H3 . . 118.5 ?
C4 C3 H3 . . 118.5 ?
O1 C4 C3 . . 121.4(4) ?
O1 C4 C5 . . 123.3(4) ?
C3 C4 C5 . . 115.3(4) ?
C6 C5 C4 . . 121.1(4) ?
C6 C5 H5 . . 119.4 ?
C4 C5 H5 . . 119.4 ?
C5 C6 N1 . . 121.1(4) ?
C5 C6 C10 . . 119.5(4) ?
N1 C6 C10 . . 119.4(4) ?
N1 C7 C8 . . 111.1(4) ?
N1 C7 H7A . . 109.4 ?
C8 C7 H7A . . 109.4 ?
N1 C7 H7B . . 109.4 ?
C8 C7 H7B . . 109.4 ?
H7A C7 H7B . . 108.0 ?
C7 C8 H8A . . 109.5 ?
C7 C8 H8B . . 109.5 ?
H8A C8 H8B . . 109.5 ?
C7 C8 H8C . . 109.5 ?
H8A C8 H8C . . 109.5 ?
H8B C8 H8C . . 109.5 ?
C2 C9 H9A . . 109.5 ?
C2 C9 H9B . . 109.5 ?
H9A C9 H9B . . 109.5 ?
C2 C9 H9C . . 109.5 ?
H9A C9 H9C . . 109.5 ?
H9B C9 H9C . . 109.5 ?
C6 C10 H10A . . 109.5 ?
C6 C10 H10B . . 109.5 ?
H10A C10 H10B . . 109.5 ?
C6 C10 H10C . . 109.5 ?
H10A C10 H10C . . 109.5 ?
H10B C10 H10C . . 109.5 ?
C13 C12 N11 . . 120.3(4) ?
C13 C12 C19 . . 120.9(4) ?
N11 C12 C19 . . 118.8(4) ?
C12 C13 C14 . . 122.4(4) ?
C12 C13 H13 . . 118.8 ?
C14 C13 H13 . . 118.8 ?
O2 C14 C13 . . 121.1(4) ?
O2 C14 C15 . . 123.5(4) ?
C13 C14 C15 . . 115.4(4) ?
C16 C15 C14 . . 121.9(4) ?
C16 C15 H15 . . 119.1 ?
C14 C15 H15 . . 119.1 ?
C15 C16 N11 . . 120.0(4) ?
C15 C16 C20 . . 120.3(4) ?
N11 C16 C20 . . 119.7(4) ?
N11 C17 C18 . . 111.4(4) ?
N11 C17 H17A . . 109.3 ?
C18 C17 H17A . . 109.3 ?
N11 C17 H17B . . 109.3 ?
C18 C17 H17B . . 109.3 ?
H17A C17 H17B . . 108.0 ?
C17 C18 H18A . . 109.5 ?
C17 C18 H18B . . 109.5 ?
H18A C18 H18B . . 109.5 ?
C17 C18 H18C . . 109.5 ?
H18A C18 H18C . . 109.5 ?
H18B C18 H18C . . 109.5 ?
C12 C19 H19A . . 109.5 ?
C12 C19 H19B . . 109.5 ?
H19A C19 H19B . . 109.5 ?
C12 C19 H19C . . 109.5 ?
H19A C19 H19C . . 109.5 ?
H19B C19 H19C . . 109.5 ?
C16 C20 H20A . . 109.5 ?
C16 C20 H20B . . 109.5 ?
H20A C20 H20B . . 109.5 ?
C16 C20 H20C . . 109.5 ?
H20A C20 H20C . . 109.5 ?
H20B C20 H20C . . 109.5 ?
C4 O1 Zn1 . . 127.6(3) ?
C14 O2 Zn1 . . 128.4(3) ?
O1 Zn1 O2 . . 101.12(13) ?
O1 Zn1 Br2 . . 111.24(11) ?
O2 Zn1 Br2 . . 108.65(10) ?
O1 Zn1 Br1 . . 108.88(10) ?
O2 Zn1 Br1 . . 108.20(10) ?
Br2 Zn1 Br1 . . 117.46(3) ?
C6 N1 C2 . . 119.7(4) ?
C6 N1 C7 . . 120.7(4) ?
C2 N1 C7 . . 119.4(4) ?
C16 N11 C12 . . 120.0(3) ?
C16 N11 C17 . . 120.3(4) ?
C12 N11 C17 . . 119.7(4) ?

loop_
_geom_bond_atom_site_label_1
_geom_bond_atom_site_label_2
_geom_bond_site_symmetry_2
_geom_bond_distance
_geom_bond_publ_flag
C2 C3 . 1.347(6) ?
C2 N1 . 1.371(5) ?
C2 C9 . 1.492(6) ?
C3 C4 . 1.395(6) ?
C3 H3 . 0.9300 ?
C4 O1 . 1.289(5) ?
C4 C5 . 1.417(6) ?
C5 C6 . 1.352(6) ?
C5 H5 . 0.9300 ?
C6 N1 . 1.360(6) ?
C6 C10 . 1.504(6) ?
C7 N1 . 1.476(6) ?
C7 C8 . 1.525(9) ?
C7 H7A . 0.9700 ?
C7 H7B . 0.9700 ?
C8 H8A . 0.9600 ?
C8 H8B . 0.9600 ?
C8 H8C . 0.9600 ?
C9 H9A . 0.9600 ?
C9 H9B . 0.9600 ?
C9 H9C . 0.9600 ?
C10 H10A . 0.9600 ?
C10 H10B . 0.9600 ?
C10 H10C . 0.9600 ?
C12 C13 . 1.344(6) ?
C12 N11 . 1.379(5) ?
C12 C19 . 1.484(6) ?
C13 C14 . 1.410(6) ?
C13 H13 . 0.9300 ?
C14 O2 . 1.275(5) ?
C14 C15 . 1.418(6) ?
C15 C16 . 1.358(6) ?
C15 H15 . 0.9300 ?
C16 N11 . 1.374(5) ?
C16 C20 . 1.493(6) ?
C17 N11 . 1.483(5) ?
C17 C18 . 1.508(7) ?
C17 H17A . 0.9700 ?
C17 H17B . 0.9700 ?
C18 H18A . 0.9600 ?
C18 H18B . 0.9600 ?
C18 H18C . 0.9600 ?
C19 H19A . 0.9600 ?
C19 H19B . 0.9600 ?
C19 H19C . 0.9600 ?
C20 H20A . 0.9600 ?
C20 H20B . 0.9600 ?
C20 H20C . 0.9600 ?
O1 Zn1 . 1.957(3) y
O2 Zn1 . 1.976(3) y
Zn1 Br2 . 2.3501(8) y
Zn1 Br1 . 2.3635(8) y

loop_
_geom_hbond_atom_site_label_D
_geom_hbond_atom_site_label_H
_geom_hbond_atom_site_label_A
_geom_hbond_site_symmetry_A
_geom_hbond_distance_DH
_geom_hbond_distance_HA
_geom_hbond_distance_DA
_geom_hbond_angle_DHA
C5 H5 O2 1 0.93 2.57 3.093(5) 115.9

loop_
_geom_torsion_atom_site_label_1
_geom_torsion_atom_site_label_2
_geom_torsion_atom_site_label_3
_geom_torsion_atom_site_label_4
_geom_torsion_site_symmetry_1
_geom_torsion_site_symmetry_2
_geom_torsion_site_symmetry_3
_geom_torsion_site_symmetry_4
_geom_torsion
_geom_torsion_publ_flag
N1 C2 C3 C4 . . . . 0.5(7) ?
C9 C2 C3 C4 . . . . 179.9(5) ?
C2 C3 C4 O1 . . . . -175.8(5) ?
C2 C3 C4 C5 . . . . 2.1(7) ?
O1 C4 C5 C6 . . . . 175.2(5) ?
C3 C4 C5 C6 . . . . -2.7(7) ?
C4 C5 C6 N1 . . . . 0.7(7) ?
C4 C5 C6 C10 . . . . -178.9(5) ?
N11 C12 C13 C14 . . . . -0.2(7) ?
C19 C12 C13 C14 . . . . 178.2(5) ?
C12 C13 C14 O2 . . . . -178.5(4) ?
C12 C13 C14 C15 . . . . 1.5(7) ?
O2 C14 C15 C16 . . . . 179.0(4) ?
C13 C14 C15 C16 . . . . -1.0(6) ?
C14 C15 C16 N11 . . . . -0.8(6) ?
C14 C15 C16 C20 . . . . 179.6(4) ?
C3 C4 O1 Zn1 . . . . 164.0(3) ?
C5 C4 O1 Zn1 . . . . -13.8(7) ?
C13 C14 O2 Zn1 . . . . -169.5(3) ?
C15 C14 O2 Zn1 . . . . 10.5(6) ?
C4 O1 Zn1 O2 . . . . -33.4(4) ?
C4 O1 Zn1 Br2 . . . . 81.8(4) ?
C4 O1 Zn1 Br1 . . . . -147.2(4) ?
C14 O2 Zn1 O1 . . . . 172.7(4) ?
C14 O2 Zn1 Br2 . . . . 55.6(4) ?
C14 O2 Zn1 Br1 . . . . -72.9(4) ?
C5 C6 N1 C2 . . . . 2.1(7) ?
C10 C6 N1 C2 . . . . -178.3(5) ?
C5 C6 N1 C7 . . . . -172.2(5) ?
C10 C6 N1 C7 . . . . 7.4(7) ?
C3 C2 N1 C6 . . . . -2.6(7) ?
C9 C2 N1 C6 . . . . 177.9(4) ?
C3 C2 N1 C7 . . . . 171.7(5) ?
C9 C2 N1 C7 . . . . -7.7(7) ?
C8 C7 N1 C6 . . . . 85.7(6) ?
C8 C7 N1 C2 . . . . -88.6(5) ?
C15 C16 N11 C12 . . . . 2.2(6) ?
C20 C16 N11 C12 . . . . -178.2(4) ?
C15 C16 N11 C17 . . . . 179.7(4) ?
C20 C16 N11 C17 . . . . -0.8(6) ?
C13 C12 N11 C16 . . . . -1.8(6) ?
C19 C12 N11 C16 . . . . 179.9(4) ?
C13 C12 N11 C17 . . . . -179.2(4) ?
C19 C12 N11 C17 . . . . 2.5(6) ?
C18 C17 N11 C16 . . . . -89.8(5) ?
C18 C17 N11 C12 . . . . 87.6(5) ?
